data_7053198
loop_
_publ_author_name
'Marets, N.'
'Bulach, V.'
'Hosseini, M. W.'

_publ_section_title
;
 Molecular tectonics: chiral 1- and 2-D zinc coordination networks based
 on chiral porphyrins bearing pyridyl and ethynylpyridyl appended units
;
_journal_issue 11
_journal_name_full 'New Journal of Chemistry'
_journal_page_first 3549
_journal_paper_doi 10.1039/c3nj00591g
_journal_volume 37
_journal_year 2013
_chemical_formula_sum 'C54 H42 N6 O2 Zn'
_chemical_formula_weight 872.31
_chemical_name_systematic
;
 ?
;
_space_group_IT_number 4
_symmetry_cell_setting monoclinic
_symmetry_space_group_name_Hall 'P 2yb'
_symmetry_space_group_name_H-M 'P 1 21 1'
_atom_sites_solution_hydrogens geom
_atom_sites_solution_primary direct
_atom_sites_solution_secondary difmap
_audit_creation_method SHELXL-97
_cell_angle_alpha 90.00
_cell_angle_beta 99.639(2)
_cell_angle_gamma 90.00
_cell_formula_units_Z 2
_cell_length_a 10.9454(3)
_cell_length_b 17.1422(6)
_cell_length_c 11.7118(4)
_cell_measurement_reflns_used 9943
_cell_measurement_temperature 173(2)
_cell_measurement_theta_max 27.37
_cell_measurement_theta_min 2.23
_cell_volume 2166.44(12)
_computing_cell_refinement 'Bruker SMART'
_computing_data_collection 'Bruker SMART'
_computing_data_reduction 'Bruker SAINT'
_computing_molecular_graphics 'Bruker SHELXTL'
_computing_publication_material 'Bruker SHELXTL'
_computing_structure_refinement 'SHELXL-97 (Sheldrick, 1997)'
_computing_structure_solution 'SHELXS-97 (Sheldrick, 1990)'
_diffrn_ambient_temperature 173(2)
_diffrn_measured_fraction_theta_full 0.991
_diffrn_measured_fraction_theta_max 0.991
_diffrn_measurement_device_type 'CCD area detector'
_diffrn_measurement_method 'phi and omega scans'
_diffrn_radiation_monochromator graphite
_diffrn_radiation_source 'fine-focus sealed tube'
_diffrn_radiation_type MoK\a
_diffrn_radiation_wavelength 0.71073
_diffrn_reflns_av_R_equivalents 0.0458
_diffrn_reflns_av_sigmaI/netI 0.0517
_diffrn_reflns_limit_h_max 15
_diffrn_reflns_limit_h_min -15
_diffrn_reflns_limit_k_max 23
_diffrn_reflns_limit_k_min -24
_diffrn_reflns_limit_l_max 16
_diffrn_reflns_limit_l_min -15
_diffrn_reflns_number 50660
_diffrn_reflns_theta_full 30.20
_diffrn_reflns_theta_max 30.20
_diffrn_reflns_theta_min 1.76
_exptl_absorpt_coefficient_mu 0.618
_exptl_absorpt_correction_T_max 0.9580
_exptl_absorpt_correction_T_min 0.9296
_exptl_absorpt_correction_type multi-scan
_exptl_absorpt_process_details sadabs
_exptl_crystal_colour green
_exptl_crystal_density_diffrn 1.337
_exptl_crystal_density_meas ?
_exptl_crystal_density_method 'not measured'
_exptl_crystal_description plate
_exptl_crystal_F_000 908
_exptl_crystal_size_max 0.12
_exptl_crystal_size_mid 0.12
_exptl_crystal_size_min 0.07
_refine_diff_density_max 0.763
_refine_diff_density_min -0.617
_refine_diff_density_rms 0.071
_refine_ls_abs_structure_details 'Flack H D (1983), Acta Cryst. A39, 876-881'
_refine_ls_abs_structure_Flack 0.013(11)
_refine_ls_extinction_method none
_refine_ls_goodness_of_fit_ref 1.033
_refine_ls_hydrogen_treatment constr
_refine_ls_matrix_type full
_refine_ls_number_parameters 554
_refine_ls_number_reflns 12469
_refine_ls_number_restraints 1
_refine_ls_restrained_S_all 1.033
_refine_ls_R_factor_all 0.0685
_refine_ls_R_factor_gt 0.0472
_refine_ls_shift/su_max 0.000
_refine_ls_shift/su_mean 0.000
_refine_ls_structure_factor_coef Fsqd
_refine_ls_weighting_details 'calc w=1/[\s^2^(Fo^2^)+(0.0622P)^2^+0.7292P] where P=(Fo^2^+2Fc^2^)/3'
_refine_ls_weighting_scheme calc
_refine_ls_wR_factor_gt 0.1129
_refine_ls_wR_factor_ref 0.1236
_reflns_number_gt 9771
_reflns_number_total 12469
_reflns_threshold_expression >2sigma(I)
_cod_data_source_file c3nj00591g.txt
_cod_data_source_block compound(S,S)-2-Zn
_cod_depositor_comments
;
The following automatic conversions were performed:

'_symmetry_cell_setting' value 'Monoclinic' changed to 'monoclinic'
according to /home/saulius/struct/CIF-dictionaries/cif_core.dic
dictionary named 'cif_core.dic' version 2.4.2 from 2011-04-26.

Automatic conversion script
Id: cif_fix_values 1891 2012-01-12 08:04:46Z andrius 

The following automatic conversions were performed:

'_exptl_crystal_density_meas' value 'none' was changed to '?' - the
value is perceived as not measured.

Automatic conversion script
Id: cif_fix_values 3008 2015-01-20 13:52:24Z robertas 
;
_cod_original_sg_symbol_H-M P2(1)
_cod_database_code 7053198

loop_
_symmetry_equiv_pos_as_xyz
'x, y, z'
'-x, y+1/2, -z'

loop_
_atom_site_label
_atom_site_type_symbol
_atom_site_fract_x
_atom_site_fract_y
_atom_site_fract_z
_atom_site_U_iso_or_equiv
_atom_site_adp_type
_atom_site_occupancy
_atom_site_symmetry_multiplicity
_atom_site_calc_flag
_atom_site_refinement_flags
Zn1 Zn 0.24714(3) 0.11164(4) 0.24449(3) 0.02022(7) Uani 1 1 d .
N1 N 0.3522(2) 0.01561(17) 0.3077(2) 0.0204(6) Uani 1 1 d .
N2 N 0.1959(2) 0.05636(17) 0.0874(2) 0.0193(5) Uani 1 1 d .
N3 N 0.1398(2) 0.20667(16) 0.1812(2) 0.0197(5) Uani 1 1 d .
N4 N 0.2979(2) 0.16722(17) 0.4014(2) 0.0213(6) Uani 1 1 d .
C1 C 0.4131(3) 0.0057(2) 0.4189(3) 0.0222(7) Uani 1 1 d .
C2 C 0.4638(3) -0.0727(2) 0.4308(3) 0.0301(8) Uani 1 1 d .
H2 H 0.5090 -0.0953 0.4992 0.036 Uiso 1 1 calc R
C3 C 0.4347(3) -0.1075(2) 0.3270(3) 0.0278(7) Uani 1 1 d .
H3 H 0.4571 -0.1588 0.3079 0.033 Uiso 1 1 calc R
C4 C 0.3636(3) -0.0527(2) 0.2501(3) 0.0204(6) Uani 1 1 d .
C5 C 0.3120(3) -0.0666(2) 0.1337(3) 0.0226(7) Uani 1 1 d .
C6 C 0.2335(3) -0.0163(2) 0.0584(3) 0.0201(6) Uani 1 1 d .
C7 C 0.1843(3) -0.0321(2) -0.0621(3) 0.0249(7) Uani 1 1 d .
H7 H 0.1947 -0.0786 -0.1035 0.030 Uiso 1 1 calc R
C8 C 0.1205(3) 0.0323(2) -0.1043(3) 0.0237(7) Uani 1 1 d .
H8 H 0.0778 0.0393 -0.1812 0.028 Uiso 1 1 calc R
C9 C 0.1292(3) 0.0880(2) -0.0119(3) 0.0221(7) Uani 1 1 d .
C10 C 0.0754(3) 0.1630(2) -0.0212(3) 0.0235(7) Uani 1 1 d .
C11 C 0.0785(3) 0.2174(2) 0.0707(3) 0.0220(7) Uani 1 1 d .
C12 C 0.0203(3) 0.2941(2) 0.0608(3) 0.0282(7) Uani 1 1 d .
H12 H -0.0270 0.3164 -0.0067 0.034 Uiso 1 1 calc R
C13 C 0.0469(3) 0.3275(2) 0.1674(3) 0.0290(7) Uani 1 1 d .
H13 H 0.0200 0.3772 0.1894 0.035 Uiso 1 1 calc R
C14 C 0.1241(3) 0.2728(2) 0.2407(3) 0.0232(7) Uani 1 1 d .
C15 C 0.1789(3) 0.2887(2) 0.3572(3) 0.0211(6) Uani 1 1 d .
C16 C 0.2626(3) 0.2398(2) 0.4302(3) 0.0212(6) Uani 1 1 d .
C17 C 0.3183(3) 0.2582(2) 0.5477(3) 0.0249(7) Uani 1 1 d .
H17 H 0.3097 0.3055 0.5879 0.030 Uiso 1 1 calc R
C18 C 0.3852(3) 0.1948(2) 0.5894(3) 0.0268(7) Uani 1 1 d .
H18 H 0.4325 0.1892 0.6647 0.032 Uiso 1 1 calc R
C19 C 0.3711(3) 0.13723(19) 0.4975(3) 0.0193(7) Uani 1 1 d .
C20 C 0.4225(3) 0.0606(2) 0.5087(3) 0.0218(7) Uani 1 1 d .
C21 C 0.3485(3) -0.1375(2) 0.0816(3) 0.0249(7) Uani 1 1 d .
C22 C 0.3852(3) -0.1910(2) 0.0340(3) 0.0285(7) Uani 1 1 d .
C23 C 0.5504(3) 0.2583(2) 0.0342(3) 0.0256(7) Uani 1 1 d .
C24 C 0.5338(3) 0.1789(2) 0.0153(3) 0.0342(8) Uani 1 1 d .
H24 H 0.5699 0.1533 -0.0429 0.041 Uiso 1 1 calc R
C25 C 0.4633(3) 0.1372(2) 0.0829(3) 0.0325(9) Uani 1 1 d .
H25 H 0.4529 0.0828 0.0692 0.039 Uiso 1 1 calc R
N5 N 0.4099(2) 0.16899(18) 0.1654(2) 0.0241(6) Uani 1 1 d .
C26 C 0.4306(3) 0.2457(2) 0.1863(3) 0.0270(7) Uani 1 1 d .
H26 H 0.3964 0.2690 0.2474 0.032 Uiso 1 1 calc R
C27 C 0.4988(3) 0.2920(2) 0.1240(3) 0.0275(7) Uani 1 1 d .
H27 H 0.5104 0.3459 0.1416 0.033 Uiso 1 1 calc R
C28 C 0.0170(3) 0.1883(2) -0.1396(3) 0.0233(7) Uani 1 1 d .
C29 C -0.1081(3) 0.2054(2) -0.1716(3) 0.0323(8) Uani 1 1 d .
H29 H -0.1605 0.2027 -0.1147 0.039 Uiso 1 1 calc R
C30 C -0.1589(3) 0.2262(3) -0.2834(3) 0.0352(9) Uani 1 1 d .
H30 H -0.2451 0.2368 -0.3025 0.042 Uiso 1 1 calc R
C31 C -0.0838(3) 0.2317(2) -0.3682(3) 0.0261(7) Uani 1 1 d .
C32 C 0.0429(3) 0.2160(2) -0.3371(3) 0.0272(7) Uani 1 1 d .
H32 H 0.0957 0.2203 -0.3935 0.033 Uiso 1 1 calc R
C33 C 0.0913(3) 0.1945(2) -0.2263(3) 0.0252(7) Uani 1 1 d .
H33 H 0.1774 0.1835 -0.2073 0.030 Uiso 1 1 calc R
O1 O -0.1202(2) 0.2515(2) -0.48096(19) 0.0377(7) Uani 1 1 d .
C34 C -0.2470(3) 0.2782(2) -0.5196(3) 0.0354(8) Uani 1 1 d .
H34 H -0.2744 0.3104 -0.4573 0.042 Uiso 1 1 calc R
C35 C -0.3351(4) 0.2105(3) -0.5490(4) 0.0602(13) Uani 1 1 d .
H35A H -0.3354 0.1791 -0.4781 0.072 Uiso 1 1 calc R
H35B H -0.4198 0.2315 -0.5729 0.072 Uiso 1 1 calc R
C36 C -0.3064(4) 0.1585(3) -0.6413(5) 0.0762(15) Uani 1 1 d .
H36A H -0.3058 0.1888 -0.7121 0.114 Uiso 1 1 calc R
H36B H -0.3695 0.1175 -0.6561 0.114 Uiso 1 1 calc R
H36C H -0.2248 0.1347 -0.6168 0.114 Uiso 1 1 calc R
C37 C -0.2351(4) 0.3311(3) -0.6252(3) 0.0520(10) Uani 1 1 d .
H37A H -0.1801 0.3750 -0.5996 0.078 Uiso 1 1 calc R
H37B H -0.3172 0.3509 -0.6594 0.078 Uiso 1 1 calc R
H37C H -0.2007 0.3007 -0.6832 0.078 Uiso 1 1 calc R
C38 C 0.1400(3) 0.3578(2) 0.4098(3) 0.0238(7) Uani 1 1 d .
C39 C -0.1010(3) -0.0890(3) 0.5395(3) 0.0300(8) Uani 1 1 d .
C40 C -0.0423(3) -0.0377(2) 0.4680(3) 0.0257(7) Uani 1 1 d .
C41 C -0.0206(4) 0.0407(2) 0.4907(3) 0.0353(9) Uani 1 1 d .
H41 H -0.0476 0.0649 0.5551 0.042 Uiso 1 1 calc R
C42 C 0.0416(3) 0.0836(2) 0.4174(3) 0.0355(9) Uani 1 1 d .
H42 H 0.0542 0.1377 0.4325 0.043 Uiso 1 1 calc R
N6 N 0.0846(2) 0.05302(18) 0.3269(2) 0.0254(6) Uani 1 1 d .
C43 C 0.0620(3) -0.0220(2) 0.3050(3) 0.0269(7) Uani 1 1 d .
H43 H 0.0907 -0.0446 0.2403 0.032 Uiso 1 1 calc R
C44 C -0.0009(3) -0.0690(2) 0.3708(3) 0.0295(8) Uani 1 1 d .
H44 H -0.0160 -0.1221 0.3504 0.035 Uiso 1 1 calc R
C45 C 0.4820(3) 0.0374(2) 0.6270(3) 0.0238(7) Uani 1 1 d .
C46 C 0.4115(3) 0.0302(2) 0.7146(3) 0.0292(8) Uani 1 1 d .
H46 H 0.3249 0.0400 0.6977 0.035 Uiso 1 1 calc R
C47 C 0.4641(3) 0.0091(2) 0.8251(3) 0.0316(8) Uani 1 1 d .
H47 H 0.4138 0.0048 0.8835 0.038 Uiso 1 1 calc R
C48 C 0.5911(3) -0.0059(2) 0.8523(3) 0.0327(8) Uani 1 1 d .
C49 C 0.6630(3) -0.0017(3) 0.7670(3) 0.0409(10) Uani 1 1 d .
H49 H 0.7487 -0.0140 0.7838 0.049 Uiso 1 1 calc R
C50 C 0.6088(3) 0.0209(3) 0.6545(3) 0.0372(9) Uani 1 1 d .
H50 H 0.6591 0.0251 0.5961 0.045 Uiso 1 1 calc R
O2 O 0.6296(2) -0.02796(19) 0.9658(2) 0.0406(7) Uani 1 1 d .
C51 C 0.7573(5) -0.0474(4) 1.0051(5) 0.0825(10) Uani 1 1 d .
H51 H 0.7895 -0.0752 0.9412 0.099 Uiso 1 1 calc R
C52 C 0.7599(5) -0.1033(4) 1.1059(4) 0.0825(10) Uani 1 1 d .
H52A H 0.8464 -0.1193 1.1348 0.099 Uiso 1 1 calc R
H52B H 0.7118 -0.1507 1.0791 0.099 Uiso 1 1 calc R
C53 C 0.7053(4) -0.0656(4) 1.2041(4) 0.0825(10) Uani 1 1 d .
H53A H 0.7425 -0.0140 1.2211 0.124 Uiso 1 1 calc R
H53B H 0.7228 -0.0984 1.2734 0.124 Uiso 1 1 calc R
H53C H 0.6154 -0.0601 1.1809 0.124 Uiso 1 1 calc R
C54 C 0.8301(5) 0.0237(4) 1.0329(5) 0.0825(10) Uani 1 1 d .
H54A H 0.8247 0.0561 0.9633 0.124 Uiso 1 1 calc R
H54B H 0.9169 0.0098 1.0605 0.124 Uiso 1 1 calc R
H54C H 0.7976 0.0527 1.0933 0.124 Uiso 1 1 calc R

loop_
_atom_site_aniso_label
_atom_site_aniso_U_11
_atom_site_aniso_U_22
_atom_site_aniso_U_33
_atom_site_aniso_U_23
_atom_site_aniso_U_13
_atom_site_aniso_U_12
Zn1 0.02207(12) 0.01813(12) 0.02033(13) -0.00075(12) 0.00318(9) 0.00296(10)
N1 0.0184(12) 0.0236(17) 0.0199(12) -0.0010(10) 0.0048(9) 0.0022(10)
N2 0.0172(11) 0.0184(15) 0.0228(12) -0.0027(10) 0.0049(9) -0.0011(10)
N3 0.0217(12) 0.0178(15) 0.0201(12) -0.0008(10) 0.0055(9) 0.0004(10)
N4 0.0222(12) 0.0212(16) 0.0208(12) 0.0002(10) 0.0042(9) 0.0037(11)
C1 0.0222(14) 0.0216(18) 0.0239(15) -0.0003(12) 0.0072(11) 0.0038(12)
C2 0.0330(16) 0.031(2) 0.0252(16) 0.0038(14) 0.0023(12) 0.0094(14)
C3 0.0296(15) 0.027(2) 0.0278(16) -0.0020(13) 0.0083(12) 0.0066(13)
C4 0.0167(12) 0.0186(18) 0.0275(15) -0.0010(12) 0.0080(11) 0.0017(11)
C5 0.0200(13) 0.0240(19) 0.0254(15) -0.0033(12) 0.0085(11) 0.0001(12)
C6 0.0193(13) 0.0184(18) 0.0240(14) -0.0027(12) 0.0074(11) -0.0008(12)
C7 0.0230(14) 0.0251(19) 0.0266(15) -0.0066(13) 0.0040(11) 0.0000(13)
C8 0.0242(14) 0.0240(18) 0.0224(14) -0.0032(12) 0.0029(11) 0.0003(12)
C9 0.0176(13) 0.028(2) 0.0203(14) 0.0006(11) 0.0026(10) -0.0017(11)
C10 0.0236(15) 0.023(2) 0.0237(15) -0.0019(12) 0.0040(12) 0.0008(13)
C11 0.0208(13) 0.0236(19) 0.0217(14) 0.0037(12) 0.0038(11) 0.0037(12)
C12 0.0308(16) 0.0231(19) 0.0298(16) 0.0018(13) 0.0025(12) 0.0096(13)
C13 0.0308(15) 0.0212(18) 0.0345(17) 0.0022(13) 0.0034(13) 0.0115(13)
C14 0.0224(14) 0.0221(19) 0.0258(15) 0.0009(12) 0.0060(11) 0.0013(12)
C15 0.0219(14) 0.0169(17) 0.0258(14) -0.0007(12) 0.0076(11) 0.0019(12)
C16 0.0206(14) 0.0226(19) 0.0216(14) -0.0040(12) 0.0073(11) -0.0015(12)
C17 0.0280(15) 0.0244(19) 0.0218(14) -0.0045(12) 0.0031(11) -0.0019(13)
C18 0.0275(15) 0.029(2) 0.0233(15) -0.0038(13) 0.0026(11) -0.0013(13)
C19 0.0197(13) 0.0204(18) 0.0178(13) -0.0010(10) 0.0034(10) 0.0020(11)
C20 0.0165(14) 0.029(2) 0.0203(14) 0.0021(12) 0.0033(11) 0.0009(13)
C21 0.0246(15) 0.025(2) 0.0254(15) -0.0026(13) 0.0043(12) 0.0026(13)
C22 0.0312(16) 0.025(2) 0.0301(16) -0.0033(14) 0.0088(13) 0.0059(14)
C23 0.0256(15) 0.024(2) 0.0276(16) 0.0039(13) 0.0047(12) -0.0024(13)
C24 0.0410(19) 0.029(2) 0.0372(19) -0.0028(15) 0.0202(15) -0.0072(16)
C25 0.0382(19) 0.024(2) 0.0405(19) -0.0048(14) 0.0214(15) -0.0088(15)
N5 0.0214(13) 0.0244(17) 0.0272(13) 0.0045(11) 0.0060(10) -0.0015(11)
C26 0.0243(15) 0.028(2) 0.0303(17) -0.0025(14) 0.0079(12) 0.0007(14)
C27 0.0292(16) 0.020(2) 0.0342(18) 0.0024(14) 0.0079(13) -0.0034(14)
C28 0.0270(15) 0.0200(18) 0.0213(14) -0.0014(12) -0.0008(11) 0.0021(13)
C29 0.0264(16) 0.043(2) 0.0281(16) 0.0050(15) 0.0057(12) 0.0028(15)
C30 0.0212(15) 0.052(3) 0.0314(17) 0.0050(16) 0.0003(12) 0.0041(15)
C31 0.0309(16) 0.0264(19) 0.0213(14) -0.0006(12) 0.0052(11) -0.0002(13)
C32 0.0252(14) 0.032(2) 0.0258(15) 0.0014(13) 0.0072(12) 0.0002(13)
C33 0.0216(14) 0.026(2) 0.0284(16) -0.0006(13) 0.0053(11) -0.0005(13)
O1 0.0302(12) 0.057(2) 0.0233(12) 0.0049(11) -0.0017(9) 0.0009(12)
C34 0.0303(15) 0.0418(19) 0.0312(16) -0.0008(14) -0.0031(12) 0.0149(13)
C35 0.0298(17) 0.085(3) 0.058(3) 0.021(2) -0.0154(17) -0.0193(19)
C36 0.063(3) 0.056(3) 0.097(4) 0.006(3) -0.024(3) -0.002(2)
C37 0.056(2) 0.041(2) 0.049(2) 0.0050(18) -0.0193(18) 0.0021(17)
C38 0.0245(14) 0.0198(18) 0.0276(16) -0.0021(12) 0.0060(12) 0.0008(12)
C39 0.0263(15) 0.034(2) 0.0297(17) 0.0013(15) 0.0052(13) -0.0029(14)
C40 0.0202(14) 0.028(2) 0.0288(16) 0.0068(14) 0.0043(12) -0.0042(13)
C41 0.0411(19) 0.029(2) 0.0414(19) -0.0039(16) 0.0245(15) -0.0080(16)
C42 0.043(2) 0.021(2) 0.048(2) -0.0009(15) 0.0203(17) -0.0059(16)
N6 0.0257(13) 0.0237(18) 0.0285(13) -0.0006(11) 0.0099(10) -0.0028(12)
C43 0.0279(16) 0.027(2) 0.0270(16) -0.0004(13) 0.0072(12) -0.0047(14)
C44 0.0320(17) 0.023(2) 0.0346(18) -0.0022(14) 0.0090(14) -0.0053(15)
C45 0.0244(15) 0.0249(19) 0.0221(14) -0.0011(12) 0.0035(11) 0.0035(13)
C46 0.0270(16) 0.036(2) 0.0229(15) 0.0000(14) 0.0007(12) 0.0029(15)
C47 0.0321(17) 0.038(2) 0.0251(16) 0.0000(14) 0.0061(13) -0.0075(15)
C48 0.0351(18) 0.033(2) 0.0264(16) 0.0066(14) -0.0040(13) -0.0032(15)
C49 0.0295(17) 0.062(3) 0.0314(18) 0.0084(17) 0.0039(13) 0.0145(18)
C50 0.0310(17) 0.058(3) 0.0236(16) 0.0035(16) 0.0069(13) 0.0120(17)
O2 0.0349(13) 0.053(2) 0.0310(13) 0.0135(12) -0.0023(10) -0.0051(12)
C51 0.0485(13) 0.131(3) 0.0618(16) 0.0422(17) -0.0089(11) -0.0073(14)
C52 0.0485(13) 0.131(3) 0.0618(16) 0.0422(17) -0.0089(11) -0.0073(14)
C53 0.0485(13) 0.131(3) 0.0618(16) 0.0422(17) -0.0089(11) -0.0073(14)
C54 0.0485(13) 0.131(3) 0.0618(16) 0.0422(17) -0.0089(11) -0.0073(14)

loop_
_atom_type_symbol
_atom_type_description
_atom_type_scat_dispersion_real
_atom_type_scat_dispersion_imag
_atom_type_scat_source
C C 0.0033 0.0016 'International Tables Vol C Tables 4.2.6.8 and 6.1.1.4'
H H 0.0000 0.0000 'International Tables Vol C Tables 4.2.6.8 and 6.1.1.4'
N N 0.0061 0.0033 'International Tables Vol C Tables 4.2.6.8 and 6.1.1.4'
O O 0.0106 0.0060 'International Tables Vol C Tables 4.2.6.8 and 6.1.1.4'
Zn Zn 0.2839 1.4301 'International Tables Vol C Tables 4.2.6.8 and 6.1.1.4'

loop_
_geom_angle_atom_site_label_1
_geom_angle_atom_site_label_2
_geom_angle_atom_site_label_3
_geom_angle
_geom_angle_site_symmetry_1
_geom_angle_site_symmetry_3
N4 Zn1 N2 179.80(15) . .
N4 Zn1 N3 90.43(11) . .
N2 Zn1 N3 89.37(10) . .
N4 Zn1 N1 89.89(10) . .
N2 Zn1 N1 90.30(11) . .
N3 Zn1 N1 179.17(13) . .
N4 Zn1 N5 92.79(10) . .
N2 Zn1 N5 87.22(10) . .
N3 Zn1 N5 87.25(10) . .
N1 Zn1 N5 93.50(10) . .
N4 Zn1 N6 86.68(10) . .
N2 Zn1 N6 93.31(10) . .
N3 Zn1 N6 93.41(10) . .
N1 Zn1 N6 85.84(10) . .
N5 Zn1 N6 179.16(11) . .
C4 N1 C1 107.0(3) . .
C4 N1 Zn1 126.5(2) . .
C1 N1 Zn1 126.2(2) . .
C6 N2 C9 106.7(2) . .
C6 N2 Zn1 126.1(2) . .
C9 N2 Zn1 126.8(2) . .
C14 N3 C11 106.8(3) . .
C14 N3 Zn1 125.9(2) . .
C11 N3 Zn1 127.1(2) . .
C16 N4 C19 106.9(3) . .
C16 N4 Zn1 126.7(2) . .
C19 N4 Zn1 126.4(2) . .
N1 C1 C20 126.4(3) . .
N1 C1 C2 108.8(3) . .
C20 C1 C2 124.8(3) . .
C3 C2 C1 107.1(3) . .
C3 C2 H2 126.4 . .
C1 C2 H2 126.4 . .
C2 C3 C4 107.4(3) . .
C2 C3 H3 126.3 . .
C4 C3 H3 126.3 . .
N1 C4 C5 124.6(3) . .
N1 C4 C3 109.6(3) . .
C5 C4 C3 125.8(3) . .
C4 C5 C6 127.1(3) . .
C4 C5 C21 117.2(3) . .
C6 C5 C21 115.5(3) . .
N2 C6 C5 125.1(3) . .
N2 C6 C7 109.4(3) . .
C5 C6 C7 125.4(3) . .
C8 C7 C6 106.7(3) . .
C8 C7 H7 126.6 . .
C6 C7 H7 126.6 . .
C7 C8 C9 107.6(3) . .
C7 C8 H8 126.2 . .
C9 C8 H8 126.2 . .
N2 C9 C10 125.4(3) . .
N2 C9 C8 109.5(3) . .
C10 C9 C8 125.0(3) . .
C9 C10 C11 125.7(3) . .
C9 C10 C28 116.5(3) . .
C11 C10 C28 117.7(3) . .
N3 C11 C10 125.1(3) . .
N3 C11 C12 109.6(3) . .
C10 C11 C12 125.3(3) . .
C13 C12 C11 106.5(3) . .
C13 C12 H12 126.8 . .
C11 C12 H12 126.8 . .
C12 C13 C14 106.6(3) . .
C12 C13 H13 126.7 . .
C14 C13 H13 126.7 . .
N3 C14 C15 125.8(3) . .
N3 C14 C13 110.5(3) . .
C15 C14 C13 123.7(3) . .
C16 C15 C14 126.2(3) . .
C16 C15 C38 116.0(3) . .
C14 C15 C38 117.6(3) . .
N4 C16 C15 124.9(3) . .
N4 C16 C17 110.1(3) . .
C15 C16 C17 124.9(3) . .
C18 C17 C16 106.6(3) . .
C18 C17 H17 126.7 . .
C16 C17 H17 126.7 . .
C17 C18 C19 107.2(3) . .
C17 C18 H18 126.4 . .
C19 C18 H18 126.4 . .
N4 C19 C20 126.1(3) . .
N4 C19 C18 109.2(3) . .
C20 C19 C18 124.6(3) . .
C1 C20 C19 124.8(3) . .
C1 C20 C45 119.1(3) . .
C19 C20 C45 116.0(3) . .
C22 C21 C5 173.7(4) . .
C21 C22 C23 165.6(4) . 2_645
C24 C23 C27 117.9(3) . .
C24 C23 C22 124.5(3) . 2_655
C27 C23 C22 117.6(3) . 2_655
C23 C24 C25 118.9(3) . .
C23 C24 H24 120.5 . .
C25 C24 H24 120.5 . .
N5 C25 C24 123.9(4) . .
N5 C25 H25 118.1 . .
C24 C25 H25 118.1 . .
C25 N5 C26 116.8(3) . .
C25 N5 Zn1 124.7(2) . .
C26 N5 Zn1 116.8(2) . .
N5 C26 C27 123.7(3) . .
N5 C26 H26 118.2 . .
C27 C26 H26 118.2 . .
C26 C27 C23 118.8(3) . .
C26 C27 H27 120.6 . .
C23 C27 H27 120.6 . .
C29 C28 C33 116.9(3) . .
C29 C28 C10 124.2(3) . .
C33 C28 C10 118.9(3) . .
C30 C29 C28 122.2(3) . .
C30 C29 H29 118.9 . .
C28 C29 H29 118.9 . .
C29 C30 C31 120.1(3) . .
C29 C30 H30 120.0 . .
C31 C30 H30 120.0 . .
O1 C31 C30 126.7(3) . .
O1 C31 C32 114.7(3) . .
C30 C31 C32 118.6(3) . .
C33 C32 C31 120.5(3) . .
C33 C32 H32 119.7 . .
C31 C32 H32 119.7 . .
C32 C33 C28 121.7(3) . .
C32 C33 H33 119.1 . .
C28 C33 H33 119.1 . .
C31 O1 C34 119.3(3) . .
O1 C34 C35 111.6(3) . .
O1 C34 C37 103.2(3) . .
C35 C34 C37 113.7(3) . .
O1 C34 H34 109.4 . .
C35 C34 H34 109.4 . .
C37 C34 H34 109.4 . .
C36 C35 C34 115.1(4) . .
C36 C35 H35A 108.5 . .
C34 C35 H35A 108.5 . .
C36 C35 H35B 108.5 . .
C34 C35 H35B 108.5 . .
H35A C35 H35B 107.5 . .
C35 C36 H36A 109.5 . .
C35 C36 H36B 109.5 . .
H36A C36 H36B 109.5 . .
C35 C36 H36C 109.5 . .
H36A C36 H36C 109.5 . .
H36B C36 H36C 109.5 . .
C34 C37 H37A 109.5 . .
C34 C37 H37B 109.5 . .
H37A C37 H37B 109.5 . .
C34 C37 H37C 109.5 . .
H37A C37 H37C 109.5 . .
H37B C37 H37C 109.5 . .
C39 C38 C15 173.4(4) 2_556 .
C38 C39 C40 168.4(4) 2_546 .
C41 C40 C44 117.3(3) . .
C41 C40 C39 124.1(3) . .
C44 C40 C39 118.5(4) . .
C40 C41 C42 118.7(3) . .
C40 C41 H41 120.6 . .
C42 C41 H41 120.6 . .
N6 C42 C41 123.8(4) . .
N6 C42 H42 118.1 . .
C41 C42 H42 118.1 . .
C43 N6 C42 117.0(3) . .
C43 N6 Zn1 117.3(2) . .
C42 N6 Zn1 122.8(2) . .
N6 C43 C44 123.6(3) . .
N6 C43 H43 118.2 . .
C44 C43 H43 118.2 . .
C43 C44 C40 119.5(4) . .
C43 C44 H44 120.3 . .
C40 C44 H44 120.3 . .
C46 C45 C50 117.7(3) . .
C46 C45 C20 120.1(3) . .
C50 C45 C20 122.2(3) . .
C47 C46 C45 121.5(3) . .
C47 C46 H46 119.3 . .
C45 C46 H46 119.3 . .
C46 C47 C48 120.5(3) . .
C46 C47 H47 119.8 . .
C48 C47 H47 119.8 . .
C49 C48 O2 126.6(3) . .
C49 C48 C47 119.6(3) . .
O2 C48 C47 113.7(3) . .
C48 C49 C50 119.5(3) . .
C48 C49 H49 120.2 . .
C50 C49 H49 120.2 . .
C45 C50 C49 121.2(3) . .
C45 C50 H50 119.4 . .
C49 C50 H50 119.4 . .
C48 O2 C51 119.8(3) . .
O2 C51 C54 110.1(6) . .
O2 C51 C52 106.6(4) . .
C54 C51 C52 114.5(5) . .
O2 C51 H51 108.5 . .
C54 C51 H51 108.5 . .
C52 C51 H51 108.5 . .
C51 C52 C53 111.1(5) . .
C51 C52 H52A 109.4 . .
C53 C52 H52A 109.4 . .
C51 C52 H52B 109.4 . .
C53 C52 H52B 109.4 . .
H52A C52 H52B 108.0 . .
C52 C53 H53A 109.5 . .
C52 C53 H53B 109.5 . .
H53A C53 H53B 109.5 . .
C52 C53 H53C 109.5 . .
H53A C53 H53C 109.5 . .
H53B C53 H53C 109.5 . .
C51 C54 H54A 109.5 . .
C51 C54 H54B 109.5 . .
H54A C54 H54B 109.5 . .
C51 C54 H54C 109.5 . .
H54A C54 H54C 109.5 . .
H54B C54 H54C 109.5 . .

loop_
_geom_bond_atom_site_label_1
_geom_bond_atom_site_label_2
_geom_bond_distance
_geom_bond_site_symmetry_2
Zn1 N4 2.062(3) .
Zn1 N2 2.062(2) .
Zn1 N3 2.071(3) .
Zn1 N1 2.072(3) .
Zn1 N5 2.356(3) .
Zn1 N6 2.383(3) .
N1 C4 1.368(4) .
N1 C1 1.371(4) .
N2 C6 1.372(4) .
N2 C9 1.377(4) .
N3 C14 1.356(4) .
N3 C11 1.367(4) .
N4 C16 1.362(4) .
N4 C19 1.368(4) .
C1 C20 1.402(5) .
C1 C2 1.453(5) .
C2 C3 1.344(5) .
C2 H2 0.9500 .
C3 C4 1.436(5) .
C3 H3 0.9500 .
C4 C5 1.406(4) .
C5 C6 1.417(5) .
C5 C21 1.446(5) .
C6 C7 1.450(4) .
C7 C8 1.355(5) .
C7 H7 0.9500 .
C8 C9 1.435(5) .
C8 H8 0.9500 .
C9 C10 1.410(5) .
C10 C11 1.420(5) .
C10 C28 1.491(4) .
C11 C12 1.458(5) .
C12 C13 1.360(5) .
C12 H12 0.9500 .
C13 C14 1.445(4) .
C13 H13 0.9500 .
C14 C15 1.423(4) .
C15 C16 1.418(5) .
C15 C38 1.431(5) .
C16 C17 1.444(4) .
C17 C18 1.354(5) .
C17 H17 0.9500 .
C18 C19 1.450(5) .
C18 H18 0.9500 .
C19 C20 1.426(5) .
C20 C45 1.483(4) .
C21 C22 1.178(5) .
C22 C23 1.442(5) 2_645
C23 C24 1.386(5) .
C23 C27 1.399(5) .
C23 C22 1.442(5) 2_655
C24 C25 1.391(5) .
C24 H24 0.9500 .
C25 N5 1.328(4) .
C25 H25 0.9500 .
N5 C26 1.349(5) .
C26 C27 1.380(5) .
C26 H26 0.9500 .
C27 H27 0.9500 .
C28 C29 1.389(4) .
C28 C33 1.408(4) .
C29 C30 1.381(5) .
C29 H29 0.9500 .
C30 C31 1.395(5) .
C30 H30 0.9500 .
C31 O1 1.357(4) .
C31 C32 1.400(5) .
C32 C33 1.368(4) .
C32 H32 0.9500 .
C33 H33 0.9500 .
O1 C34 1.459(4) .
C34 C35 1.511(6) .
C34 C37 1.557(5) .
C34 H34 1.0000 .
C35 C36 1.475(7) .
C35 H35A 0.9900 .
C35 H35B 0.9900 .
C36 H36A 0.9800 .
C36 H36B 0.9800 .
C36 H36C 0.9800 .
C37 H37A 0.9800 .
C37 H37B 0.9800 .
C37 H37C 0.9800 .
C38 C39 1.204(5) 2_556
C39 C38 1.205(5) 2_546
C39 C40 1.438(5) .
C40 C41 1.384(5) .
C40 C44 1.400(5) .
C41 C42 1.392(5) .
C41 H41 0.9500 .
C42 N6 1.336(4) .
C42 H42 0.9500 .
N6 C43 1.327(5) .
C43 C44 1.376(5) .
C43 H43 0.9500 .
C44 H44 0.9500 .
C45 C46 1.389(4) .
C45 C50 1.399(5) .
C46 C47 1.374(4) .
C46 H46 0.9500 .
C47 C48 1.397(5) .
C47 H47 0.9500 .
C48 C49 1.374(5) .
C48 O2 1.378(4) .
C49 C50 1.405(5) .
C49 H49 0.9500 .
C50 H50 0.9500 .
O2 C51 1.435(6) .
C51 C54 1.461(9) .
C51 C52 1.518(7) .
C51 H51 1.0000 .
C52 C53 1.526(8) .
C52 H52A 0.9900 .
C52 H52B 0.9900 .
C53 H53A 0.9800 .
C53 H53B 0.9800 .
C53 H53C 0.9800 .
C54 H54A 0.9800 .
C54 H54B 0.9800 .
C54 H54C 0.9800 .
